data_7251861
loop_
_publ_author_name
'Kuncov\'a, Lucie'
'Lazarov\'a, Jana'
'Kotek, Jan'
'Kub\'i\<cek, Vojt\<ech'
'Hermann, Petr'

_publ_section_title
;
 Dipyridinophane ligands -- synthesis and coordination study
;
_journal_issue 20
_journal_name_full 'RSC Advances'
_journal_page_first 18220
_journal_page_last 18231
_journal_paper_doi 10.1039/D6RA00469E
_journal_volume 16
_journal_year 2026
_chemical_formula_moiety 'C18 H18 Co N4 O4, Cl, 4.5(H2 O)'
_chemical_formula_sum 'C18 H27 Cl Co N4 O8.5'
_chemical_formula_weight 529.81
_space_group_crystal_system monoclinic
_space_group_IT_number 14
_space_group_name_Hall '-P 2ybc'
_space_group_name_H-M_alt 'P 1 21/c 1'
_atom_sites_solution_hydrogens mixed
_atom_sites_solution_primary direct
_atom_sites_solution_secondary difmap
_audit_creation_method SHELXL-2017/1
_audit_update_record
;
2026-02-20 deposited with the CCDC.	2026-03-16 downloaded from the CCDC.
;
_cell_angle_alpha 90
_cell_angle_beta 105.502(3)
_cell_angle_gamma 90
_cell_formula_units_Z 4
_cell_length_a 9.6618(7)
_cell_length_b 15.5880(11)
_cell_length_c 14.6864(11)
_cell_measurement_reflns_used 9653
_cell_measurement_temperature 100(2)
_cell_measurement_theta_max 28.2698
_cell_measurement_theta_min 2.5481
_cell_volume 2131.4(3)
_computing_cell_refinement 'SAINT V8.41 (Bruker AXS LLC)'
_computing_data_collection 'Bruker Instrument Service v8.5.5.6'
_computing_data_reduction 'SAINT V8.41 (Bruker AXS LLC)'
_computing_structure_refinement 'SHELXL-2017/1 (Sheldrick, 2017)'
_computing_structure_solution 'SHELXT 2018/2 (Sheldrick, 2018)'
_diffrn_ambient_temperature 100(2)
_diffrn_detector_area_resol_mean 7.391
_diffrn_measured_fraction_theta_full 1.000
_diffrn_measured_fraction_theta_max 0.999
_diffrn_measurement_device 'KAPPA diffractometer'
_diffrn_measurement_device_type 'Bruker D8 QUEST'
_diffrn_measurement_method '\w and \f scans'
_diffrn_radiation_monochromator 'flat graphite'
_diffrn_radiation_type MoK\a
_diffrn_radiation_wavelength 0.71073
_diffrn_reflns_av_R_equivalents 0.0250
_diffrn_reflns_av_unetI/netI 0.0132
_diffrn_reflns_Laue_measured_fraction_full 1.000
_diffrn_reflns_Laue_measured_fraction_max 0.999
_diffrn_reflns_limit_h_max 12
_diffrn_reflns_limit_h_min -12
_diffrn_reflns_limit_k_max 20
_diffrn_reflns_limit_k_min -16
_diffrn_reflns_limit_l_max 19
_diffrn_reflns_limit_l_min -19
_diffrn_reflns_number 49757
_diffrn_reflns_point_group_measured_fraction_full 1.000
_diffrn_reflns_point_group_measured_fraction_max 0.999
_diffrn_reflns_theta_full 25.242
_diffrn_reflns_theta_max 28.288
_diffrn_reflns_theta_min 1.944
_diffrn_source 'microfocus sealed tube'
_diffrn_source_type 'INCOATEC I\mS'
_exptl_absorpt_coefficient_mu 0.988
_exptl_absorpt_correction_T_max 0.95
_exptl_absorpt_correction_T_min 0.61
_exptl_absorpt_correction_type multi-scan
_exptl_absorpt_process_details
;
Krause, L., Herbst-Irmer, R., Sheldrick, G. M., Stalke, D. (2015).
"Comparison of silver and molybdenum microfocus X-ray sources for single-crystal
 structure determination"
J. Appl. Cryst. 48, 3-10.
doi:10.1107/S1600576714022985
;
_exptl_crystal_colour orange
_exptl_crystal_density_diffrn 1.651
_exptl_crystal_description prism
_exptl_crystal_F_000 1100
_exptl_crystal_size_max 0.554
_exptl_crystal_size_mid 0.159
_exptl_crystal_size_min 0.052
_refine_diff_density_max 0.912
_refine_diff_density_min -0.534
_refine_diff_density_rms 0.063
_refine_ls_extinction_method none
_refine_ls_goodness_of_fit_ref 1.124
_refine_ls_hydrogen_treatment constr
_refine_ls_matrix_type full
_refine_ls_number_parameters 314
_refine_ls_number_reflns 5293
_refine_ls_number_restraints 1
_refine_ls_restrained_S_all 1.124
_refine_ls_R_factor_all 0.0333
_refine_ls_R_factor_gt 0.0317
_refine_ls_shift/su_max 0.010
_refine_ls_shift/su_mean 0.000
_refine_ls_structure_factor_coef Fsqd
_refine_ls_weighting_details 'w=1/[\s^2^(Fo^2^)+(0.0291P)^2^+2.5698P] where P=(Fo^2^+2Fc^2^)/3'
_refine_ls_weighting_scheme calc
_refine_ls_wR_factor_gt 0.0802
_refine_ls_wR_factor_ref 0.0811
_reflns_Friedel_coverage 0.000
_reflns_number_gt 5056
_reflns_number_total 5293
_reflns_threshold_expression 'I > 2\s(I)'
_cod_data_source_file d6ra00469e2.cif
_cod_data_source_block py2n2_karboxco
_cod_depositor_comments
;
The following automatic conversions were performed:

data item '_exptl_absorpt_correction_type' value 'Multi-Scan' was
changed to 'multi-scan' in accordance with the
/home/data/users/saulius/crontab/automatic-downloads/rss-feeds/RSC/lib/dictionaries/cif_core.dic
dictionary named 'cif_core.dic' version 2.4.2 last updated on
2011-04-26.

Automatic conversion script
Id: cif_fix_values 8170 2020-07-09 18:12:32Z antanas 
;
_cod_original_sg_symbol_H-M 'P 21/c'
_cod_original_formula_sum 'C18 H27 Cl Co N4 O8.50'
_cod_database_code 7251861
_shelx_shelxl_version_number 2017/1
_shelx_space_group_comment
;
The symmetry employed for this shelxl refinement is uniquely defined
by the following loop, which should always be used as a source of
symmetry information in preference to the above space-group names.
They are only intended as comments.
;
_shelx_estimated_absorpt_t_min 0.610
_shelx_estimated_absorpt_t_max 0.950

loop_
_space_group_symop_operation_xyz
'x, y, z'
'-x, y+1/2, -z+1/2'
'-x, -y, -z'
'x, -y-1/2, z-1/2'

loop_
_atom_site_label
_atom_site_type_symbol
_atom_site_fract_x
_atom_site_fract_y
_atom_site_fract_z
_atom_site_U_iso_or_equiv
_atom_site_adp_type
_atom_site_occupancy
_atom_site_site_symmetry_order
_atom_site_calc_flag
_atom_site_refinement_flags_posn
_atom_site_refinement_flags_adp
_atom_site_refinement_flags_occupancy
_atom_site_disorder_assembly
_atom_site_disorder_group
Co1 Co 0.54116(2) 0.83201(2) 0.67651(2) 0.00998(7) Uani 1 1 d . . . . .
N1 N 0.53108(14) 0.74270(8) 0.75617(9) 0.0124(3) Uani 1 1 d . . . . .
C2 C 0.40321(17) 0.70903(10) 0.75372(11) 0.0139(3) Uani 1 1 d . . . . .
C3 C 0.27997(18) 0.75189(12) 0.68401(13) 0.0212(4) Uani 1 1 d . . . . .
H31 H 0.213775 0.776949 0.717933 0.025 Uiso 1 1 calc R U . . .
H32 H 0.225998 0.708695 0.638866 0.025 Uiso 1 1 calc R U . . .
N4 N 0.33351(14) 0.82203(9) 0.63026(10) 0.0132(3) Uani 1 1 d . . . . .
C5 C 0.27260(18) 0.90723(11) 0.64776(12) 0.0167(3) Uani 1 1 d . . . . .
H51 H 0.172976 0.900084 0.652558 0.020 Uiso 1 1 calc R U . . .
H52 H 0.271376 0.947149 0.595128 0.020 Uiso 1 1 calc R U . . .
C6 C 0.36700(19) 0.94221(11) 0.73914(12) 0.0172(3) Uani 1 1 d . . . . .
N7 N 0.50288(15) 0.91358(8) 0.75685(9) 0.0136(3) Uani 1 1 d . . . . .
C8 C 0.6108(2) 0.94308(11) 0.82729(11) 0.0174(3) Uani 1 1 d . . . . .
C9 C 0.7534(2) 0.90509(11) 0.82921(12) 0.0202(3) Uani 1 1 d . . . . .
H91 H 0.792784 0.875465 0.890285 0.024 Uiso 1 1 calc R U . . .
H92 H 0.820837 0.951504 0.824051 0.024 Uiso 1 1 calc R U . . .
N10 N 0.74130(15) 0.84170(9) 0.74887(10) 0.0137(3) Uani 1 1 d . . . . .
C11 C 0.78566(17) 0.75352(10) 0.78758(12) 0.0161(3) Uani 1 1 d . . . . .
H111 H 0.866363 0.757617 0.845443 0.019 Uiso 1 1 calc R U . . .
H112 H 0.817266 0.718796 0.740371 0.019 Uiso 1 1 calc R U . . .
C12 C 0.65681(17) 0.71207(10) 0.81008(11) 0.0130(3) Uani 1 1 d . . . . .
C13 C 0.39504(18) 0.64008(11) 0.81190(11) 0.0156(3) Uani 1 1 d . . . . .
H131 H 0.305301 0.614589 0.810826 0.019 Uiso 1 1 calc R U . . .
C14 C 0.52222(18) 0.60946(10) 0.87180(11) 0.0146(3) Uani 1 1 d . . . . .
H141 H 0.518918 0.563679 0.913861 0.018 Uiso 1 1 calc R U . . .
C15 C 0.65469(18) 0.64489(10) 0.87117(11) 0.0149(3) Uani 1 1 d . . . . .
H151 H 0.741351 0.623340 0.911760 0.018 Uiso 1 1 calc R U . . .
C16 C 0.3324(2) 1.00170(12) 0.79919(13) 0.0246(4) Uani 1 1 d . . . . .
H161 H 0.236508 1.021298 0.789590 0.030 Uiso 1 1 calc R U . . .
C17 C 0.4423(3) 1.03220(12) 0.87429(13) 0.0279(4) Uani 1 1 d . . . . .
H171 H 0.420395 1.072807 0.916641 0.033 Uiso 1 1 calc R U . . .
C18 C 0.5824(2) 1.00452(12) 0.88840(13) 0.0249(4) Uani 1 1 d . . . . .
H181 H 0.657281 1.026931 0.938544 0.030 Uiso 1 1 calc R U . . .
C20 C 0.31042(18) 0.79980(11) 0.52865(11) 0.0164(3) Uani 1 1 d . . . . .
H201 H 0.309450 0.852718 0.491212 0.020 Uiso 1 1 calc R U . . .
H202 H 0.216640 0.770681 0.504784 0.020 Uiso 1 1 calc R U . . .
C21 C 0.43129(19) 0.74069(11) 0.51796(12) 0.0164(3) Uani 1 1 d . . . . .
O211 O 0.55295(12) 0.74897(7) 0.58229(8) 0.0138(2) Uani 1 1 d . . . . .
O212 O 0.41360(16) 0.69113(9) 0.45129(9) 0.0264(3) Uani 1 1 d . . . . .
C30 C 0.81674(17) 0.87379(11) 0.67924(12) 0.0167(3) Uani 1 1 d . . . . .
H301 H 0.847407 0.824779 0.646417 0.020 Uiso 1 1 calc R U . . .
H302 H 0.903353 0.906543 0.712373 0.020 Uiso 1 1 calc R U . . .
C31 C 0.71444(17) 0.93174(10) 0.60712(11) 0.0133(3) Uani 1 1 d . . . . .
O311 O 0.57866(12) 0.92053(7) 0.59778(8) 0.0128(2) Uani 1 1 d . . . . .
O312 O 0.76143(13) 0.98338(8) 0.55972(9) 0.0181(2) Uani 1 1 d . . . . .
Cl1A Cl 1.0064(2) 1.07310(13) 0.83446(15) 0.0261(4) Uani 0.482(3) 1 d . . P A 1
Cl1B Cl 0.9745(2) 1.09655(13) 0.81327(14) 0.0227(4) Uani 0.462(3) 1 d . . P B 2
Cl1C Cl 0.9792(10) 1.1291(8) 0.7734(9) 0.031(3) Uiso 0.056(2) 1 d . . P C 3
O1W O 0.1198(2) 0.65424(17) 0.35106(15) 0.0690(8) Uani 1 1 d . . . . .
H11W H 0.213613 0.662972 0.373474 0.083 Uiso 1 1 d R U . . .
H12W H 0.099036 0.626040 0.396372 0.083 Uiso 1 1 d R U . . .
O2W O 0.0980(3) 0.5417(2) 0.4774(2) 0.0357(7) Uani 0.5 1 d . . P . .
H21W H 0.050163 0.495595 0.451001 0.043 Uiso 0.5 1 d R U P . .
H22W H 0.054782 0.561235 0.518718 0.043 Uiso 0.5 1 d R U P . .
O3W O 0.79293(15) 0.69192(10) 0.52413(10) 0.0272(3) Uani 1 1 d . . . . .
H31W H 0.714606 0.703871 0.541337 0.033 Uiso 1 1 d R U . . .
H32W H 0.850610 0.662669 0.573937 0.033 Uiso 1 1 d R U . . .
O4W O 0.99991(15) 0.81651(12) 0.53325(11) 0.0362(4) Uani 1 1 d . . . . .
H41W H 0.980295 0.849532 0.479985 0.043 Uiso 1 1 d R U . . .
H42W H 0.925095 0.775524 0.523783 0.043 Uiso 1 1 d R U . . .
O5W O 1.02471(15) 1.06468(10) 0.61437(11) 0.0328(3) Uani 1 1 d . . . . .
H51W H 1.014961 1.076614 0.670188 0.039 Uiso 1 1 d R U . . .
H52W H 0.948723 1.033733 0.591095 0.039 Uiso 1 1 d R U . . .

loop_
_atom_site_aniso_label
_atom_site_aniso_U_11
_atom_site_aniso_U_22
_atom_site_aniso_U_33
_atom_site_aniso_U_23
_atom_site_aniso_U_13
_atom_site_aniso_U_12
Co1 0.01123(11) 0.00841(10) 0.00918(10) 0.00074(7) 0.00078(7) 0.00033(7)
N1 0.0147(6) 0.0105(6) 0.0109(6) -0.0001(5) 0.0014(5) 0.0002(5)
C2 0.0156(7) 0.0132(7) 0.0122(7) 0.0012(6) 0.0026(6) 0.0001(6)
C3 0.0148(8) 0.0221(9) 0.0252(9) 0.0138(7) 0.0028(7) -0.0005(6)
N4 0.0124(6) 0.0127(6) 0.0131(6) 0.0037(5) 0.0011(5) 0.0002(5)
C5 0.0167(7) 0.0163(7) 0.0175(8) 0.0038(6) 0.0052(6) 0.0059(6)
C6 0.0221(8) 0.0145(7) 0.0166(8) 0.0045(6) 0.0078(6) 0.0046(6)
N7 0.0194(7) 0.0110(6) 0.0103(6) 0.0021(5) 0.0039(5) 0.0012(5)
C8 0.0279(9) 0.0112(7) 0.0108(7) 0.0017(6) 0.0013(6) -0.0023(6)
C9 0.0245(9) 0.0164(8) 0.0139(7) -0.0012(6) -0.0048(6) -0.0036(7)
N10 0.0135(6) 0.0117(6) 0.0133(6) 0.0021(5) -0.0007(5) -0.0013(5)
C11 0.0145(7) 0.0125(7) 0.0185(7) 0.0056(6) -0.0004(6) 0.0007(6)
C12 0.0149(7) 0.0105(7) 0.0116(7) -0.0001(5) 0.0001(6) 0.0001(5)
C13 0.0185(8) 0.0140(7) 0.0142(7) 0.0016(6) 0.0044(6) -0.0008(6)
C14 0.0221(8) 0.0103(7) 0.0106(7) 0.0006(5) 0.0028(6) -0.0004(6)
C15 0.0191(8) 0.0110(7) 0.0122(7) 0.0007(6) 0.0002(6) 0.0019(6)
C16 0.0384(11) 0.0181(8) 0.0220(9) 0.0051(7) 0.0162(8) 0.0108(7)
C17 0.0556(13) 0.0151(8) 0.0167(8) 0.0000(7) 0.0163(8) 0.0061(8)
C18 0.0462(12) 0.0141(8) 0.0132(8) -0.0007(6) 0.0057(7) -0.0029(8)
C20 0.0156(7) 0.0175(8) 0.0126(7) 0.0000(6) -0.0023(6) 0.0014(6)
C21 0.0200(8) 0.0124(7) 0.0151(7) 0.0004(6) 0.0015(6) 0.0000(6)
O211 0.0150(5) 0.0117(5) 0.0133(5) -0.0007(4) 0.0016(4) 0.0003(4)
O212 0.0336(7) 0.0195(6) 0.0194(6) -0.0075(5) -0.0048(5) 0.0048(5)
C30 0.0131(7) 0.0174(8) 0.0176(8) 0.0056(6) 0.0007(6) -0.0019(6)
C31 0.0151(7) 0.0116(7) 0.0114(7) -0.0010(5) 0.0003(5) -0.0011(5)
O311 0.0137(5) 0.0118(5) 0.0119(5) 0.0015(4) 0.0016(4) 0.0003(4)
O312 0.0166(6) 0.0186(6) 0.0175(6) 0.0040(5) 0.0015(4) -0.0042(5)
Cl1A 0.0212(8) 0.0258(9) 0.0343(9) -0.0098(6) 0.0128(7) -0.0077(6)
Cl1B 0.0152(7) 0.0204(9) 0.0288(9) -0.0055(7) -0.0004(5) 0.0020(5)
O1W 0.0287(9) 0.119(2) 0.0455(11) -0.0407(12) -0.0141(8) 0.0250(11)
O2W 0.0285(15) 0.0429(18) 0.0321(16) 0.0016(14) 0.0015(12) -0.0027(13)
O3W 0.0254(7) 0.0327(8) 0.0247(7) 0.0025(6) 0.0089(5) 0.0095(6)
O4W 0.0181(7) 0.0535(10) 0.0337(8) 0.0141(7) 0.0012(6) -0.0034(6)
O5W 0.0205(7) 0.0397(9) 0.0348(8) 0.0070(7) 0.0012(6) -0.0114(6)

loop_
_atom_type_symbol
_atom_type_description
_atom_type_scat_dispersion_real
_atom_type_scat_dispersion_imag
_atom_type_scat_source
C C 0.0033 0.0016 'International Tables Vol C Tables 4.2.6.8 and 6.1.1.4'
H H 0.0000 0.0000 'International Tables Vol C Tables 4.2.6.8 and 6.1.1.4'
Cl Cl 0.1484 0.1585 'International Tables Vol C Tables 4.2.6.8 and 6.1.1.4'
Co Co 0.3494 0.9721 'International Tables Vol C Tables 4.2.6.8 and 6.1.1.4'
N N 0.0061 0.0033 'International Tables Vol C Tables 4.2.6.8 and 6.1.1.4'
O O 0.0106 0.0060 'International Tables Vol C Tables 4.2.6.8 and 6.1.1.4'

loop_
_geom_angle_atom_site_label_1
_geom_angle_atom_site_label_2
_geom_angle_atom_site_label_3
_geom_angle
_geom_angle_site_symmetry_1
_geom_angle_site_symmetry_3
_geom_angle_publ_flag
N1 Co1 N7 93.52(6) . . ?
N1 Co1 O311 172.16(6) . . ?
N7 Co1 O311 89.54(5) . . ?
N1 Co1 O211 88.37(6) . . ?
N7 Co1 O211 171.76(6) . . ?
O311 Co1 O211 89.62(5) . . ?
N1 Co1 N4 86.36(6) . . ?
N7 Co1 N4 85.05(6) . . ?
O311 Co1 N4 101.11(5) . . ?
O211 Co1 N4 87.06(5) . . ?
N1 Co1 N10 85.71(6) . . ?
N7 Co1 N10 86.38(6) . . ?
O311 Co1 N10 87.28(5) . . ?
O211 Co1 N10 101.77(6) . . ?
N4 Co1 N10 167.94(6) . . ?
C2 N1 C12 124.01(14) . . ?
C2 N1 Co1 119.16(11) . . ?
C12 N1 Co1 116.72(11) . . ?
N1 C2 C13 119.51(15) . . ?
N1 C2 C3 113.75(14) . . ?
C13 C2 C3 126.74(15) . . ?
C2 C3 N4 110.87(13) . . ?
C2 C3 H31 109.5 . . ?
N4 C3 H31 109.5 . . ?
C2 C3 H32 109.5 . . ?
N4 C3 H32 109.5 . . ?
H31 C3 H32 108.1 . . ?
C20 N4 C5 114.61(13) . . ?
C20 N4 C3 111.89(13) . . ?
C5 N4 C3 110.13(13) . . ?
C20 N4 Co1 103.46(10) . . ?
C5 N4 Co1 106.52(10) . . ?
C3 N4 Co1 109.82(10) . . ?
N4 C5 C6 107.48(13) . . ?
N4 C5 H51 110.2 . . ?
C6 C5 H51 110.2 . . ?
N4 C5 H52 110.2 . . ?
C6 C5 H52 110.2 . . ?
H51 C5 H52 108.5 . . ?
N7 C6 C16 119.32(17) . . ?
N7 C6 C5 112.27(14) . . ?
C16 C6 C5 128.25(17) . . ?
C8 N7 C6 123.65(15) . . ?
C8 N7 Co1 118.99(12) . . ?
C6 N7 Co1 117.32(12) . . ?
N7 C8 C18 119.23(17) . . ?
N7 C8 C9 113.75(14) . . ?
C18 C8 C9 127.01(16) . . ?
C8 C9 N10 111.36(13) . . ?
C8 C9 H91 109.4 . . ?
N10 C9 H91 109.4 . . ?
C8 C9 H92 109.4 . . ?
N10 C9 H92 109.4 . . ?
H91 C9 H92 108.0 . . ?
C30 N10 C11 115.03(13) . . ?
C30 N10 C9 111.35(13) . . ?
C11 N10 C9 110.21(13) . . ?
C30 N10 Co1 104.34(10) . . ?
C11 N10 Co1 106.03(10) . . ?
C9 N10 Co1 109.47(10) . . ?
N10 C11 C12 107.71(13) . . ?
N10 C11 H111 110.2 . . ?
C12 C11 H111 110.2 . . ?
N10 C11 H112 110.2 . . ?
C12 C11 H112 110.2 . . ?
H111 C11 H112 108.5 . . ?
N1 C12 C15 118.83(15) . . ?
N1 C12 C11 112.63(13) . . ?
C15 C12 C11 128.31(15) . . ?
C2 C13 C14 117.97(15) . . ?
C2 C13 H131 121.0 . . ?
C14 C13 H131 121.0 . . ?
C13 C14 C15 121.11(15) . . ?
C13 C14 H141 119.4 . . ?
C15 C14 H141 119.4 . . ?
C12 C15 C14 118.45(15) . . ?
C12 C15 H151 120.8 . . ?
C14 C15 H151 120.8 . . ?
C6 C16 C17 118.14(18) . . ?
C6 C16 H161 120.9 . . ?
C17 C16 H161 120.9 . . ?
C18 C17 C16 121.33(17) . . ?
C18 C17 H171 119.3 . . ?
C16 C17 H171 119.3 . . ?
C17 C18 C8 118.21(18) . . ?
C17 C18 H181 120.9 . . ?
C8 C18 H181 120.9 . . ?
N4 C20 C21 109.22(13) . . ?
N4 C20 H201 109.8 . . ?
C21 C20 H201 109.8 . . ?
N4 C20 H202 109.8 . . ?
C21 C20 H202 109.8 . . ?
H201 C20 H202 108.3 . . ?
O212 C21 O211 123.31(16) . . ?
O212 C21 C20 121.07(15) . . ?
O211 C21 C20 115.58(14) . . ?
C21 O211 Co1 111.94(10) . . ?
N10 C30 C31 109.14(13) . . ?
N10 C30 H301 109.9 . . ?
C31 C30 H301 109.9 . . ?
N10 C30 H302 109.9 . . ?
C31 C30 H302 109.9 . . ?
H301 C30 H302 108.3 . . ?
O312 C31 O311 123.13(15) . . ?
O312 C31 C30 120.64(14) . . ?
O311 C31 C30 116.20(14) . . ?
C31 O311 Co1 112.78(10) . . ?
H11W O1W H12W 102.5 . . ?
H21W O2W H22W 107.1 . . ?
H31W O3W H32W 105.3 . . ?
H41W O4W H42W 106.2 . . ?
H51W O5W H52W 101.3 . . ?

loop_
_geom_bond_atom_site_label_1
_geom_bond_atom_site_label_2
_geom_bond_distance
_geom_bond_site_symmetry_2
_geom_bond_publ_flag
Co1 N1 1.8377(14) . ?
Co1 N7 1.8382(14) . ?
Co1 O311 1.8963(11) . ?
Co1 O211 1.9202(11) . ?
Co1 N4 1.9448(14) . ?
Co1 N10 1.9475(14) . ?
N1 C2 1.334(2) . ?
N1 C12 1.348(2) . ?
C2 C13 1.388(2) . ?
C2 C3 1.504(2) . ?
C3 N4 1.518(2) . ?
C3 H31 0.9900 . ?
C3 H32 0.9900 . ?
N4 C20 1.490(2) . ?
N4 C5 1.502(2) . ?
C5 C6 1.509(2) . ?
C5 H51 0.9900 . ?
C5 H52 0.9900 . ?
C6 N7 1.345(2) . ?
C6 C16 1.381(2) . ?
N7 C8 1.339(2) . ?
C8 C18 1.389(2) . ?
C8 C9 1.493(3) . ?
C9 N10 1.519(2) . ?
C9 H91 0.9900 . ?
C9 H92 0.9900 . ?
N10 C30 1.492(2) . ?
N10 C11 1.505(2) . ?
C11 C12 1.515(2) . ?
C11 H111 0.9900 . ?
C11 H112 0.9900 . ?
C12 C15 1.383(2) . ?
C13 C14 1.391(2) . ?
C13 H131 0.9500 . ?
C14 C15 1.396(2) . ?
C14 H141 0.9500 . ?
C15 H151 0.9500 . ?
C16 C17 1.394(3) . ?
C16 H161 0.9500 . ?
C17 C18 1.383(3) . ?
C17 H171 0.9500 . ?
C18 H181 0.9500 . ?
C20 C21 1.528(2) . ?
C20 H201 0.9900 . ?
C20 H202 0.9900 . ?
C21 O212 1.223(2) . ?
C21 O211 1.303(2) . ?
C30 C31 1.535(2) . ?
C30 H301 0.9900 . ?
C30 H302 0.9900 . ?
C31 O312 1.228(2) . ?
C31 O311 1.2939(19) . ?
O1W H11W 0.8879 . ?
O1W H12W 0.8649 . ?
O2W H21W 0.8858 . ?
O2W H22W 0.8782 . ?
O3W H31W 0.8794 . ?
O3W H32W 0.9141 . ?
O4W H41W 0.9130 . ?
O4W H42W 0.9467 . ?
O5W H51W 0.8699 . ?
O5W H52W 0.8685 . ?
